data_7218178
loop_
_publ_author_name
'Calahorro, Antonio J.'
'Macchi, Piero'
'Salinas-Castillo, Alfonso'
'Sebasti\'an, Eider San'
'Seco, Jos\'e M.'
'Rodr\'iguez-Di\'eguez, Antonio'

_publ_section_title
;
 Photoluminescence of the first examples of metal--organic frameworks with
 two novel tetrazolatephenyl acetic acid derivatives: an experimental and
 theoretical study
;
_journal_issue 45
_journal_name_full CrystEngComm
_journal_page_first 10492
_journal_paper_doi 10.1039/C4CE00662C
_journal_volume 16
_journal_year 2014
_chemical_absolute_configuration ad
_chemical_formula_sum 'C9 H6 N4 O2 Zn'
_chemical_formula_weight 267.55
_chemical_name_systematic
;
?
;
_space_group_IT_number 29
_symmetry_cell_setting orthorhombic
_symmetry_space_group_name_Hall 'P 2c -2ac'
_symmetry_space_group_name_H-M 'P c a 21'
_atom_sites_solution_hydrogens geom
_atom_sites_solution_primary direct
_atom_sites_solution_secondary difmap
_audit_creation_date 2013-03-25T14:02:09-00:00
_audit_creation_method 'WinGX routine CIF_UPDATE'
_cell_angle_alpha 90
_cell_angle_beta 90
_cell_angle_gamma 90
_cell_formula_units_Z 4
_cell_length_a 18.5081(5)
_cell_length_b 4.82300(10)
_cell_length_c 10.9635(4)
_cell_measurement_reflns_used 1541
_cell_measurement_temperature 293(2)
_cell_measurement_theta_max 28.054
_cell_measurement_theta_min 1.8537
_cell_volume 978.65(5)
_computing_cell_refinement
;
CrysAlisPro, Agilent Technologies,
Version 1.171.36.20 (release 27-06-2012 CrysAlis171 .NET)
(compiled Jul 11 2012,15:38:31)
;
_computing_data_collection
;
CrysAlisPro, Agilent Technologies,
Version 1.171.36.20 (release 27-06-2012 CrysAlis171 .NET)
(compiled Jul 11 2012,15:38:31)
;
_computing_data_reduction
;
CrysAlisPro, Agilent Technologies,
Version 1.171.36.20 (release 27-06-2012 CrysAlis171 .NET)
(compiled Jul 11 2012,15:38:31)
;
_computing_structure_refinement 'SHELXL-97 (Sheldrick, 1997)'
_diffrn_ambient_temperature 293(2)
_diffrn_detector_area_resol_mean 16.0965
_diffrn_measured_fraction_theta_full 1
_diffrn_measured_fraction_theta_max 0.923
_diffrn_measurement_device_type 'SuperNova, Single source at offset), Eos'
_diffrn_measurement_method '\w scans'
_diffrn_orient_matrix_UB_11 -0.0323604
_diffrn_orient_matrix_UB_12 -0.0655297
_diffrn_orient_matrix_UB_13 0.0192136
_diffrn_orient_matrix_UB_21 0.0156796
_diffrn_orient_matrix_UB_22 -0.131647
_diffrn_orient_matrix_UB_23 -0.0115522
_diffrn_orient_matrix_UB_31 0.0132324
_diffrn_orient_matrix_UB_32 -0.0042167
_diffrn_orient_matrix_UB_33 0.0606785
_diffrn_radiation_monochromator graphite
_diffrn_radiation_type MoK\a
_diffrn_radiation_wavelength 0.71069
_diffrn_reflns_av_R_equivalents 0.0429
_diffrn_reflns_av_unetI/netI 0.0561
_diffrn_reflns_limit_h_max 23
_diffrn_reflns_limit_h_min -24
_diffrn_reflns_limit_k_max 6
_diffrn_reflns_limit_k_min -6
_diffrn_reflns_limit_l_max 11
_diffrn_reflns_limit_l_min -13
_diffrn_reflns_number 4785
_diffrn_reflns_theta_full 25
_diffrn_reflns_theta_max 28.11
_diffrn_reflns_theta_min 2.2
_exptl_absorpt_coefficient_mu 2.498
_exptl_absorpt_correction_T_max 1.086
_exptl_absorpt_correction_T_min 0.634
_exptl_absorpt_correction_type gaussian
_exptl_absorpt_process_details
;
CrysAlisPro, Agilent Technologies,
Version 1.171.36.20 (release 27-06-2012 CrysAlis171 .NET)
(compiled Jul 11 2012,15:38:31)
Numerical absorption correction based on gaussian integration over
a multifaceted crystal model
;
_exptl_crystal_density_diffrn 1.816
_exptl_crystal_density_method 'not measured'
_exptl_crystal_F_000 536
_exptl_crystal_size_max 0.3178
_exptl_crystal_size_mid 0.2151
_exptl_crystal_size_min 0.0437
_refine_diff_density_max 0.402
_refine_diff_density_min -0.348
_refine_diff_density_rms 0.086
_refine_ls_abs_structure_details 'Flack H D (1983), Acta Cryst. A39, 876-881'
_refine_ls_abs_structure_Flack -0.01(2)
_refine_ls_extinction_method none
_refine_ls_goodness_of_fit_ref 1.049
_refine_ls_hydrogen_treatment constr
_refine_ls_matrix_type full
_refine_ls_number_parameters 145
_refine_ls_number_reflns 1955
_refine_ls_number_restraints 1
_refine_ls_restrained_S_all 1.048
_refine_ls_R_factor_all 0.0536
_refine_ls_R_factor_gt 0.0347
_refine_ls_shift/su_max 0
_refine_ls_shift/su_mean 0
_refine_ls_structure_factor_coef Fsqd
_refine_ls_weighting_details 'calc w=1/[\s^2^(Fo^2^)+(0.0166P)^2^+0.0000P] where P=(Fo^2^+2Fc^2^)/3'
_refine_ls_weighting_scheme calc
_refine_ls_wR_factor_gt 0.058
_refine_ls_wR_factor_ref 0.0677
_reflns_number_gt 1510
_reflns_number_total 1955
_reflns_threshold_expression >2sigma(I)
_cod_data_source_file c4ce00662c2.cif
_cod_data_source_block a2903
_cod_depositor_comments 'Adding full bibliography for 7218177--7218178.cif.'
_cod_database_code 7218178

loop_
_symmetry_equiv_pos_as_xyz
'x, y, z'
'-x, -y, z+1/2'
'-x+1/2, y, z+1/2'
'x+1/2, -y, z'

loop_
_atom_site_label
_atom_site_type_symbol
_atom_site_fract_x
_atom_site_fract_y
_atom_site_fract_z
_atom_site_U_iso_or_equiv
_atom_site_adp_type
_atom_site_occupancy
_atom_site_symmetry_multiplicity
_atom_site_calc_flag
_atom_site_refinement_flags
C5 C 0.2221(2) 0.0281(8) 0.2726(5) 0.0209(11) Uani 1 1 d .
C11 C 0.1579(2) 0.1768(9) 0.3180(4) 0.0204(11) Uani 1 1 d .
C16 C 0.1621(2) 0.3684(10) 0.4110(5) 0.0314(13) Uani 1 1 d .
H16 H 0.2063 0.4033 0.4483 0.038 Uiso 1 1 calc R
C15 C 0.1015(2) 0.5081(10) 0.4488(5) 0.0334(14) Uani 1 1 d .
H15 H 0.1052 0.6348 0.5125 0.04 Uiso 1 1 calc R
C14 C 0.0349(2) 0.4646(10) 0.3944(5) 0.0278(12) Uani 1 1 d .
C13 C 0.0303(2) 0.2699(10) 0.3017(5) 0.0278(12) Uani 1 1 d .
H13 H -0.0138 0.237 0.2638 0.033 Uiso 1 1 calc R
C12 C 0.0906(2) 0.1253(10) 0.2657(5) 0.0257(12) Uani 1 1 d .
H12 H 0.0864 -0.0093 0.2053 0.031 Uiso 1 1 calc R
C17 C -0.0302(2) 0.6313(10) 0.4318(5) 0.0326(13) Uani 1 1 d .
H17A H -0.0467 0.7351 0.3613 0.039 Uiso 1 1 calc R
H17B H -0.015 0.7649 0.4928 0.039 Uiso 1 1 calc R
N3 N 0.2957(2) -0.1841(10) 0.1528(4) 0.0427(12) Uani 1 1 d .
N2 N 0.3243(2) -0.1837(10) 0.2595(4) 0.0401(12) Uani 1 1 d .
C18 C -0.0937(2) 0.4723(8) 0.4824(6) 0.0218(14) Uani 1 1 d .
N1 N 0.2786(3) -0.0492(11) 0.3395(5) 0.0265(13) Uani 1 1 d .
N4 N 0.2312(3) -0.0527(10) 0.1573(5) 0.0245(12) Uani 1 1 d .
O11 O -0.08810(13) 0.2134(5) 0.4939(5) 0.0234(7) Uani 1 1 d .
O12 O -0.15154(13) 0.5987(5) 0.5044(5) 0.0257(7) Uani 1 1 d .
Zn1 Zn 0.17769(2) 0.00413(10) 0.00374(12) 0.02014(13) Uani 1 1 d .

loop_
_atom_site_aniso_label
_atom_site_aniso_U_11
_atom_site_aniso_U_22
_atom_site_aniso_U_33
_atom_site_aniso_U_23
_atom_site_aniso_U_13
_atom_site_aniso_U_12
C5 0.017(2) 0.022(2) 0.024(3) -0.002(2) -0.002(2) 0.0013(18)
C11 0.019(2) 0.026(3) 0.016(3) -0.001(2) 0.000(2) 0.0027(19)
C16 0.022(3) 0.037(3) 0.035(3) -0.011(3) 0.000(2) -0.002(2)
C15 0.029(2) 0.031(3) 0.041(4) -0.016(3) 0.006(2) -0.001(2)
C14 0.020(2) 0.028(3) 0.035(3) -0.001(3) 0.010(2) 0.000(2)
C13 0.019(2) 0.035(3) 0.029(3) 0.003(3) 0.001(2) -0.001(2)
C12 0.023(2) 0.031(3) 0.022(3) -0.007(2) 0.000(2) -0.002(2)
C17 0.024(2) 0.024(3) 0.049(4) -0.005(3) 0.013(3) 0.003(2)
N3 0.035(3) 0.067(3) 0.026(3) -0.009(3) -0.004(2) 0.021(2)
N2 0.032(2) 0.064(3) 0.024(3) -0.012(3) -0.007(2) 0.019(2)
C18 0.0180(18) 0.028(2) 0.020(4) -0.007(3) -0.003(2) -0.0021(17)
N1 0.024(2) 0.042(3) 0.014(3) -0.002(3) 0.000(2) 0.006(2)
N4 0.027(3) 0.034(3) 0.013(3) -0.003(2) -0.004(2) 0.011(2)
O11 0.0227(13) 0.0188(14) 0.0288(19) 0.002(2) 0.004(2) 0.0006(11)
O12 0.0189(13) 0.0234(14) 0.0346(19) 0.000(3) 0.008(2) 0.0025(10)
Zn1 0.0183(2) 0.0252(2) 0.0169(3) -0.0007(3) -0.0014(4) 0.0023(2)

loop_
_atom_type_symbol
_atom_type_description
_atom_type_scat_dispersion_real
_atom_type_scat_dispersion_imag
_atom_type_scat_source
C C 0.0033 0.0016 'International Tables Vol C Tables 4.2.6.8 and 6.1.1.4'
H H 0 0 'International Tables Vol C Tables 4.2.6.8 and 6.1.1.4'
N N 0.0061 0.0033 'International Tables Vol C Tables 4.2.6.8 and 6.1.1.4'
O O 0.0106 0.006 'International Tables Vol C Tables 4.2.6.8 and 6.1.1.4'
Zn Zn 0.2839 1.4301 'International Tables Vol C Tables 4.2.6.8 and 6.1.1.4'

loop_
_exptl_crystal_face_index_h
_exptl_crystal_face_index_k
_exptl_crystal_face_index_l
_exptl_crystal_face_perp_dist
1 0 0 0.0219
-1 0 0 0.0219
0 1 0 0.1033
0 -1 0 0.1216
3 0 5 0.0836
-3 -1 -4 0.0669

loop_
_geom_angle_atom_site_label_1
_geom_angle_atom_site_label_2
_geom_angle_atom_site_label_3
_geom_angle
_geom_angle_site_symmetry_1
_geom_angle_site_symmetry_3
N1 C5 N4 110.0(4) . .
N1 C5 C11 125.7(5) . .
N4 C5 C11 124.3(4) . .
C16 C11 C12 118.3(4) . .
C16 C11 C5 122.0(4) . .
C12 C11 C5 119.7(4) . .
C15 C16 C11 120.4(5) . .
C16 C15 C14 121.5(5) . .
C15 C14 C13 118.2(4) . .
C15 C14 C17 120.9(5) . .
C13 C14 C17 120.9(4) . .
C12 C13 C14 120.4(4) . .
C13 C12 C11 121.1(4) . .
C14 C17 C18 116.9(4) . .
N2 N3 N4 109.2(4) . .
N3 N2 N1 109.1(4) . .
O12 C18 O11 122.2(4) . .
O12 C18 C17 119.2(4) . .
O11 C18 C17 118.4(4) . .
C5 N1 N2 105.3(5) . .
C5 N1 Zn1 141.4(4) . 3
N2 N1 Zn1 112.7(4) . 3
C5 N4 N3 106.5(5) . .
C5 N4 Zn1 134.8(4) . .
N3 N4 Zn1 118.5(4) . .
C18 O11 Zn1 117.7(2) . 2
C18 O12 Zn1 132.8(3) . 2_565
O11 Zn1 N4 113.3(2) 2_554 .
O11 Zn1 O12 108.13(10) 2_554 2_564
N4 Zn1 O12 104.7(2) . 2_564
O11 Zn1 N1 103.0(2) 2_554 3_554
N4 Zn1 N1 123.37(15) . 3_554
O12 Zn1 N1 103.2(2) 2_564 3_554

loop_
_geom_bond_atom_site_label_1
_geom_bond_atom_site_label_2
_geom_bond_distance
_geom_bond_site_symmetry_2
C5 N1 1.330(7) .
C5 N4 1.334(7) .
C5 C11 1.474(6) .
C11 C16 1.378(7) .
C11 C12 1.394(6) .
C16 C15 1.373(6) .
C15 C14 1.386(6) .
C14 C13 1.386(7) .
C14 C17 1.505(6) .
C13 C12 1.373(6) .
C17 C18 1.510(6) .
N3 N2 1.285(5) .
N3 N4 1.352(6) .
N2 N1 1.379(6) .
C18 O12 1.255(4) .
C18 O11 1.259(5) .
N1 Zn1 1.991(5) 3
N4 Zn1 1.973(6) .
O11 Zn1 1.965(2) 2
O12 Zn1 1.976(2) 2_565
Zn1 O11 1.965(2) 2_554
Zn1 O12 1.976(2) 2_564
Zn1 N1 1.991(5) 3_554
